data_4132419
loop_
_publ_author_name
'Qi, Xiaoxu'
'Chen, Chaohuang'
'Hou, Chuanqi'
'Fu, Liang'
'Chen, Pinhong'
'Liu, Guosheng'

_publ_section_title
;
 Enantioselective Pd(II)-Catalyzed Intramolecular Oxidative 6- endo
 Aminoacetoxylation of Unactivated Alkenes.
;
_journal_issue 24
_journal_name_full 'Journal of the American Chemical Society'
_journal_page_first 7415
_journal_page_last 7419
_journal_paper_doi 10.1021/jacs.8b03767
_journal_volume 140
_journal_year 2018
_chemical_absolute_configuration rmad
_chemical_formula_moiety 'C27 H22 Cl2 N2 O Pd'
_chemical_formula_sum 'C27 H22 Cl2 N2 O Pd'
_chemical_formula_weight 567.76
_space_group_crystal_system hexagonal
_space_group_IT_number 170
_space_group_name_Hall 'P 65'
_space_group_name_H-M_alt 'P 65'
_atom_sites_solution_hydrogens geom
_atom_sites_solution_primary dual
_audit_creation_date 2017-08-18
_audit_creation_method
;
Olex2 1.2
(compiled 2017.08.10 svn.r3458 for OlexSys, GUI svn.r5375)
;
_cell_angle_alpha 90
_cell_angle_beta 90
_cell_angle_gamma 120
_cell_formula_units_Z 6
_cell_length_a 20.913(6)
_cell_length_b 20.913(6)
_cell_length_c 10.050(3)
_cell_measurement_reflns_used 3747
_cell_measurement_temperature 273(2)
_cell_measurement_theta_max 24.404
_cell_measurement_theta_min 2.316
_cell_volume 3806.5(19)
_computing_cell_refinement 'SAINT v8.37A (Bruker, 2015)'
_computing_data_reduction 'SAINT v8.37A (Bruker, 2015)'
_computing_molecular_graphics 'Olex2 (Dolomanov et al., 2009)'
_computing_publication_material 'Olex2 (Dolomanov et al., 2009)'
_computing_structure_refinement 'ShelXL (Sheldrick, 2015)'
_computing_structure_solution 'ShelXT (Sheldrick, 2015)'
_diffrn_ambient_temperature 273.15
_diffrn_measured_fraction_theta_full 0.984
_diffrn_measured_fraction_theta_max 0.886
_diffrn_measurement_device_type 'Bruker D8 Venture'
_diffrn_radiation_type MoK\a
_diffrn_radiation_wavelength 0.71073
_diffrn_reflns_av_R_equivalents 0.1111
_diffrn_reflns_av_unetI/netI 0.1355
_diffrn_reflns_Laue_measured_fraction_full 0.984
_diffrn_reflns_Laue_measured_fraction_max 0.886
_diffrn_reflns_limit_h_max 24
_diffrn_reflns_limit_h_min -23
_diffrn_reflns_limit_k_max 27
_diffrn_reflns_limit_k_min -26
_diffrn_reflns_limit_l_max 11
_diffrn_reflns_limit_l_min -11
_diffrn_reflns_number 16966
_diffrn_reflns_point_group_measured_fraction_full 0.969
_diffrn_reflns_point_group_measured_fraction_max 0.838
_diffrn_reflns_theta_full 25.242
_diffrn_reflns_theta_max 27.565
_diffrn_reflns_theta_min 2.811
_exptl_absorpt_coefficient_mu 0.963
_exptl_absorpt_correction_T_max 0.2617
_exptl_absorpt_correction_T_min 0.2173
_exptl_absorpt_correction_type multi-scan
_exptl_absorpt_process_details
'SADABS-2016/2 (Bruker,2016/2) was used for absorption correction. wR2(int) was 0.1132 before and 0.0753 after correction. The Ratio of minimum to maximum transmission is 0.8303. The \l/2 correction factor is Not present.'
_exptl_crystal_colour yellow
_exptl_crystal_colour_primary yellow
_exptl_crystal_density_diffrn 1.486
_exptl_crystal_description block
_exptl_crystal_F_000 1716
_exptl_crystal_size_max 0.2
_exptl_crystal_size_mid 0.12
_exptl_crystal_size_min 0.11
_refine_diff_density_max 0.608
_refine_diff_density_min -0.683
_refine_diff_density_rms 0.132
_refine_ls_abs_structure_details
;
 Flack x determined using 1118 quotients [(I+)-(I-)]/[(I+)+(I-)]
 (Parsons, Flack and Wagner, Acta Cryst. B69 (2013) 249-259).
;
_refine_ls_abs_structure_Flack -0.04(4)
_refine_ls_extinction_method none
_refine_ls_goodness_of_fit_ref 1.054
_refine_ls_hydrogen_treatment constr
_refine_ls_matrix_type full
_refine_ls_number_parameters 298
_refine_ls_number_reflns 4920
_refine_ls_number_restraints 19
_refine_ls_restrained_S_all 1.056
_refine_ls_R_factor_all 0.1087
_refine_ls_R_factor_gt 0.0599
_refine_ls_shift/su_max 0.031
_refine_ls_shift/su_mean 0.002
_refine_ls_structure_factor_coef Fsqd
_refine_ls_weighting_details 'w=1/[\s^2^(Fo^2^)+(0.0411P)^2^] where P=(Fo^2^+2Fc^2^)/3'
_refine_ls_weighting_scheme calc
_refine_ls_wR_factor_gt 0.1048
_refine_ls_wR_factor_ref 0.1236
_reflns_Friedel_coverage 0.790
_reflns_Friedel_fraction_full 0.952
_reflns_Friedel_fraction_max 0.785
_reflns_number_gt 3372
_reflns_number_total 4920
_reflns_threshold_expression 'I > 2\s(I)'
_cod_data_source_file ja8b03767_si_003.cif
_cod_data_source_block mo_d8v17272_0m
_cod_original_cell_volume 3807(2)
_cod_database_code 4132419
_shelx_shelxl_version_number 2014/8
_shelx_space_group_comment
;
The symmetry employed for this shelxl refinement is uniquely defined
by the following loop, which should always be used as a source of
symmetry information in preference to the above space-group names.
They are only intended as comments.
;
_shelx_estimated_absorpt_t_max 0.901
_shelx_estimated_absorpt_t_min 0.831
_olex2_refinement_description
;
1. Fixed Uiso
 At 1.2 times of:
  All C(H) groups, All C(H,H) groups
2. Uiso/Uaniso restraints and constraints
Uanis(O1) \\sim Ueq, Uanis(C7) \\sim Ueq, Uanis(C8) \\sim Ueq: with sigma of
0.005 and sigma for terminal atoms of 0.01
3.a Ternary CH refined with riding coordinates:
 C8(H8), C15(H15)
3.b Secondary CH2 refined with riding coordinates:
 C7(H7A,H7B), C17(H17A,H17B)
3.c Aromatic/amide H refined with riding coordinates:
 C2(H2), C3(H3), C10(H10), C11(H11), C12(H12), C13(H13), C14(H14), C18(H18),
 C19(H19), C20(H20), C21(H21), C23(H23), C24(H24), C25(H25), C26(H26), C27(H27)
;
_olex2_submission_special_instructions 'No special instructions were received'

loop_
_space_group_symop_operation_xyz
'x, y, z'
'x-y, x, z+5/6'
'y, -x+y, z+1/6'
'-y, x-y, z+2/3'
'-x+y, -x, z+1/3'
'-x, -y, z+1/2'

loop_
_atom_site_label
_atom_site_type_symbol
_atom_site_fract_x
_atom_site_fract_y
_atom_site_fract_z
_atom_site_U_iso_or_equiv
_atom_site_adp_type
_atom_site_occupancy
_atom_site_site_symmetry_order
_atom_site_calc_flag
_atom_site_refinement_flags_posn
_atom_site_refinement_flags_adp
Pd1 Pd 0.91224(5) 0.55339(5) 0.49308(9) 0.0253(2) Uani 1 1 d . .
Cl1 Cl 0.93408(17) 0.54634(18) 0.7136(3) 0.0376(8) Uani 1 1 d . .
Cl2 Cl 1.00883(15) 0.53649(16) 0.4548(3) 0.0363(7) Uani 1 1 d . .
O1 O 0.8181(4) 0.5342(4) 0.1339(7) 0.0325(19) Uani 1 1 d . U
N1 N 0.8063(5) 0.5481(5) 0.4886(10) 0.028(2) Uani 1 1 d . .
N2 N 0.9004(5) 0.5594(5) 0.2969(11) 0.031(3) Uani 1 1 d . .
C1 C 0.7584(7) 0.5408(7) 0.5857(11) 0.029(3) Uani 1 1 d . .
C2 C 0.6856(6) 0.5167(7) 0.5535(11) 0.034(3) Uani 1 1 d . .
H2 H 0.6532 0.5109 0.6218 0.041 Uiso 1 1 calc R .
C3 C 0.6589(6) 0.5010(6) 0.4268(12) 0.029(3) Uani 1 1 d . .
H3 H 0.6092 0.4836 0.4094 0.035 Uiso 1 1 calc R .
C4 C 0.7084(6) 0.5117(5) 0.3234(13) 0.030(3) Uani 1 1 d . .
C5 C 0.7793(6) 0.5338(6) 0.3595(10) 0.024(3) Uani 1 1 d . .
C6 C 0.8343(6) 0.5427(6) 0.2627(12) 0.032(3) Uani 1 1 d . .
C7 C 0.8797(6) 0.5294(7) 0.0715(12) 0.035(3) Uani 1 1 d . U
H7A H 0.8929 0.5544 -0.0138 0.042 Uiso 1 1 calc R .
H7B H 0.8671 0.4784 0.0592 0.042 Uiso 1 1 calc R .
C8 C 0.9426(6) 0.5687(6) 0.1729(13) 0.033(3) Uani 1 1 d . U
H8 H 0.9702 0.5424 0.1805 0.039 Uiso 1 1 calc R .
C9 C 0.9954(6) 0.6499(6) 0.1392(12) 0.031(3) Uani 1 1 d . .
C10 C 1.0280(6) 0.6666(7) 0.0163(12) 0.041(3) Uani 1 1 d . .
H10 H 1.0187 0.6292 -0.0440 0.049 Uiso 1 1 calc R .
C11 C 1.0744(7) 0.7392(7) -0.0172(15) 0.052(4) Uani 1 1 d . .
H11 H 1.0944 0.7510 -0.1023 0.062 Uiso 1 1 calc R .
C12 C 1.0916(8) 0.7942(8) 0.0732(15) 0.054(4) Uani 1 1 d . .
H12 H 1.1248 0.8431 0.0515 0.064 Uiso 1 1 calc R .
C13 C 1.0591(8) 0.7763(8) 0.1967(13) 0.057(4) Uani 1 1 d . .
H13 H 1.0698 0.8135 0.2583 0.068 Uiso 1 1 calc R .
C14 C 1.0114(7) 0.7047(6) 0.2300(14) 0.049(4) Uani 1 1 d . .
H14 H 0.9899 0.6931 0.3139 0.059 Uiso 1 1 calc R .
C15 C 0.7871(6) 0.5646(6) 0.7268(11) 0.027(3) Uani 1 1 d . .
H15 H 0.8333 0.5635 0.7335 0.033 Uiso 1 1 calc R .
C16 C 0.7327(6) 0.5064(6) 0.8248(12) 0.030(3) Uani 1 1 d . .
C17 C 0.6784(6) 0.5129(7) 0.8918(13) 0.040(3) Uani 1 1 d . .
H17A H 0.7027 0.5588 0.9413 0.048 Uiso 1 1 calc R .
H17B H 0.6477 0.5182 0.8253 0.048 Uiso 1 1 calc R .
C18 C 0.6325(6) 0.4594(7) 0.9775(13) 0.043(3) Uani 1 1 d . .
H18 H 0.5939 0.4627 1.0162 0.051 Uiso 1 1 calc R .
C19 C 0.6418(7) 0.3992(8) 1.0093(14) 0.053(4) Uani 1 1 d . .
H19 H 0.6123 0.3650 1.0732 0.063 Uiso 1 1 calc R .
C20 C 0.6952(7) 0.3922(7) 0.9440(12) 0.044(3) Uani 1 1 d . .
H20 H 0.7012 0.3519 0.9612 0.053 Uiso 1 1 calc R .
C21 C 0.7412(7) 0.4459(7) 0.8507(12) 0.038(3) Uani 1 1 d . .
H21 H 0.7774 0.4407 0.8063 0.045 Uiso 1 1 calc R .
C22 C 0.8057(7) 0.6431(7) 0.7597(12) 0.037(3) Uani 1 1 d . .
C23 C 0.8701(7) 0.6856(7) 0.8311(15) 0.047(3) Uani 1 1 d . .
H23 H 0.9005 0.6666 0.8536 0.056 Uiso 1 1 calc R .
C24 C 0.8891(8) 0.7577(7) 0.8691(16) 0.065(5) Uani 1 1 d . .
H24 H 0.9328 0.7874 0.9148 0.078 Uiso 1 1 calc R .
C25 C 0.8423(9) 0.7833(8) 0.8377(16) 0.062(4) Uani 1 1 d . .
H25 H 0.8541 0.8306 0.8638 0.074 Uiso 1 1 calc R .
C26 C 0.7798(9) 0.7415(8) 0.7701(15) 0.060(4) Uani 1 1 d . .
H26 H 0.7490 0.7605 0.7512 0.072 Uiso 1 1 calc R .
C27 C 0.7597(8) 0.6715(8) 0.7277(13) 0.053(4) Uani 1 1 d . .
H27 H 0.7166 0.6437 0.6791 0.063 Uiso 1 1 calc R .

loop_
_atom_site_aniso_label
_atom_site_aniso_U_11
_atom_site_aniso_U_22
_atom_site_aniso_U_33
_atom_site_aniso_U_23
_atom_site_aniso_U_13
_atom_site_aniso_U_12
Pd1 0.0275(5) 0.0314(5) 0.0158(4) 0.0001(4) -0.0020(4) 0.0139(4)
Cl1 0.0384(17) 0.063(2) 0.0195(17) -0.0003(15) -0.0017(14) 0.0310(17)
Cl2 0.0292(15) 0.0479(18) 0.0331(19) 0.0007(14) 0.0001(13) 0.0202(14)
O1 0.034(4) 0.042(4) 0.016(4) -0.005(3) -0.003(3) 0.015(3)
N1 0.035(5) 0.035(5) 0.020(6) -0.002(5) -0.005(5) 0.023(4)
N2 0.019(5) 0.034(6) 0.033(7) -0.011(5) -0.005(5) 0.010(4)
C1 0.039(7) 0.043(7) 0.017(7) -0.004(6) -0.003(6) 0.029(6)
C2 0.036(7) 0.053(8) 0.019(7) 0.003(6) 0.003(6) 0.027(6)
C3 0.018(6) 0.040(7) 0.035(8) -0.003(6) -0.003(6) 0.017(6)
C4 0.029(6) 0.029(6) 0.031(7) -0.012(6) -0.009(6) 0.014(5)
C5 0.025(6) 0.024(6) 0.015(7) 0.000(5) -0.003(5) 0.007(5)
C6 0.037(7) 0.034(7) 0.023(7) -0.002(5) -0.003(6) 0.016(6)
C7 0.028(5) 0.045(5) 0.027(5) -0.010(5) -0.002(4) 0.015(4)
C8 0.026(5) 0.043(5) 0.032(5) 0.006(5) 0.008(4) 0.020(4)
C9 0.033(6) 0.043(7) 0.022(8) -0.006(6) -0.013(6) 0.023(6)
C10 0.045(8) 0.045(8) 0.025(8) 0.002(6) -0.001(6) 0.017(6)
C11 0.043(7) 0.062(9) 0.036(9) 0.012(8) 0.013(7) 0.015(7)
C12 0.061(10) 0.051(9) 0.054(11) 0.018(8) 0.008(8) 0.032(8)
C13 0.074(10) 0.050(9) 0.036(10) -0.009(7) 0.017(8) 0.024(8)
C14 0.054(9) 0.029(7) 0.042(9) 0.002(7) 0.012(7) 0.005(7)
C15 0.036(7) 0.023(6) 0.024(7) 0.001(5) -0.007(5) 0.016(5)
C16 0.032(6) 0.041(7) 0.018(6) 0.005(6) 0.013(6) 0.018(5)
C17 0.036(7) 0.046(8) 0.029(8) -0.009(6) -0.011(6) 0.014(6)
C18 0.035(7) 0.062(9) 0.021(8) 0.006(7) 0.009(6) 0.017(7)
C19 0.036(7) 0.061(9) 0.032(9) 0.010(8) 0.012(7) 0.002(7)
C20 0.051(8) 0.046(8) 0.034(9) 0.008(6) -0.006(7) 0.023(7)
C21 0.053(8) 0.053(8) 0.024(8) -0.007(6) -0.016(6) 0.038(7)
C22 0.044(8) 0.045(8) 0.026(7) -0.002(6) 0.010(6) 0.025(7)
C23 0.042(8) 0.061(9) 0.037(8) -0.007(8) -0.005(7) 0.025(7)
C24 0.042(9) 0.037(8) 0.085(14) -0.012(8) 0.012(8) -0.004(7)
C25 0.084(12) 0.053(9) 0.049(10) -0.013(9) 0.007(10) 0.035(9)
C26 0.092(12) 0.055(10) 0.056(10) -0.002(8) -0.002(10) 0.054(10)
C27 0.063(10) 0.061(10) 0.041(9) -0.014(7) -0.006(7) 0.036(8)

loop_
_atom_type_symbol
_atom_type_description
_atom_type_scat_dispersion_real
_atom_type_scat_dispersion_imag
_atom_type_scat_source
C C 0.0033 0.0016 'International Tables Vol C Tables 4.2.6.8 and 6.1.1.4'
H H 0.0000 0.0000 'International Tables Vol C Tables 4.2.6.8 and 6.1.1.4'
Cl Cl 0.1484 0.1585 'International Tables Vol C Tables 4.2.6.8 and 6.1.1.4'
N N 0.0061 0.0033 'International Tables Vol C Tables 4.2.6.8 and 6.1.1.4'
O O 0.0106 0.0060 'International Tables Vol C Tables 4.2.6.8 and 6.1.1.4'
Pd Pd -0.9988 1.0072 'International Tables Vol C Tables 4.2.6.8 and 6.1.1.4'

loop_
_geom_angle_atom_site_label_1
_geom_angle_atom_site_label_2
_geom_angle_atom_site_label_3
_geom_angle
Cl2 Pd1 Cl1 86.07(11)
N1 Pd1 Cl1 104.5(3)
N1 Pd1 Cl2 164.8(3)
N2 Pd1 Cl1 175.5(3)
N2 Pd1 Cl2 89.4(3)
N2 Pd1 N1 80.1(4)
C6 O1 C7 104.5(8)
C1 N1 Pd1 132.3(8)
C1 N1 C5 116.9(9)
C5 N1 Pd1 109.0(7)
C6 N2 Pd1 113.2(8)
C6 N2 C8 107.3(10)
C8 N2 Pd1 138.9(8)
N1 C1 C2 119.4(10)
N1 C1 C15 119.2(10)
C2 C1 C15 121.3(10)
C1 C2 H2 118.3
C3 C2 C1 123.5(11)
C3 C2 H2 118.3
C2 C3 H3 120.9
C2 C3 C4 118.2(11)
C4 C3 H3 120.9
C5 C4 C3 116.5(11)
N1 C5 C6 113.0(10)
C4 C5 N1 125.3(10)
C4 C5 C6 121.7(10)
O1 C6 C5 120.4(10)
N2 C6 O1 117.5(11)
N2 C6 C5 122.1(11)
O1 C7 H7A 111.2
O1 C7 H7B 111.2
O1 C7 C8 103.0(9)
H7A C7 H7B 109.1
C8 C7 H7A 111.2
C8 C7 H7B 111.2
N2 C8 C7 101.2(8)
N2 C8 H8 109.8
N2 C8 C9 112.5(9)
C7 C8 H8 109.8
C9 C8 C7 113.4(10)
C9 C8 H8 109.8
C10 C9 C8 118.3(10)
C14 C9 C8 121.4(11)
C14 C9 C10 120.3(11)
C9 C10 H10 120.3
C11 C10 C9 119.3(12)
C11 C10 H10 120.3
C10 C11 H11 119.6
C12 C11 C10 120.8(13)
C12 C11 H11 119.6
C11 C12 H12 120.5
C11 C12 C13 119.0(13)
C13 C12 H12 120.5
C12 C13 H13 119.6
C14 C13 C12 120.8(14)
C14 C13 H13 119.6
C9 C14 H14 120.1
C13 C14 C9 119.7(13)
C13 C14 H14 120.1
C1 C15 H15 106.7
C1 C15 C16 108.9(9)
C16 C15 H15 106.7
C22 C15 C1 113.6(9)
C22 C15 H15 106.7
C22 C15 C16 113.8(9)
C17 C16 C15 123.7(10)
C17 C16 C21 118.9(11)
C21 C16 C15 117.4(10)
C16 C17 H17A 107.3
C16 C17 H17B 107.3
H17A C17 H17B 106.9
C18 C17 C16 120.3(12)
C18 C17 H17A 107.3
C18 C17 H17B 107.3
C17 C18 H18 119.1
C17 C18 C19 121.8(12)
C19 C18 H18 119.1
C18 C19 H19 120.9
C20 C19 C18 118.3(12)
C20 C19 H19 120.9
C19 C20 H20 119.8
C19 C20 C21 120.3(13)
C21 C20 H20 119.8
C16 C21 C20 120.2(11)
C16 C21 H21 119.9
C20 C21 H21 119.9
C23 C22 C15 116.4(11)
C23 C22 C27 120.1(12)
C27 C22 C15 123.3(11)
C22 C23 H23 120.3
C22 C23 C24 119.4(13)
C24 C23 H23 120.3
C23 C24 H24 120.5
C25 C24 C23 118.9(14)
C25 C24 H24 120.5
C24 C25 H25 119.4
C26 C25 C24 121.2(14)
C26 C25 H25 119.4
C25 C26 H26 118.9
C25 C26 C27 122.2(14)
C27 C26 H26 118.9
C22 C27 H27 120.9
C26 C27 C22 118.2(13)
C26 C27 H27 120.9

loop_
_geom_bond_atom_site_label_1
_geom_bond_atom_site_label_2
_geom_bond_distance
Pd1 Cl1 2.283(3)
Pd1 Cl2 2.251(3)
Pd1 N1 2.162(8)
Pd1 N2 1.999(11)
O1 C6 1.327(14)
O1 C7 1.480(13)
N1 C1 1.351(14)
N1 C5 1.387(14)
N2 C6 1.293(14)
N2 C8 1.482(15)
C1 C2 1.382(16)
C1 C15 1.523(14)
C2 H2 0.9300
C2 C3 1.363(15)
C3 H3 0.9300
C3 C4 1.403(16)
C4 C5 1.365(14)
C5 C6 1.444(14)
C7 H7A 0.9700
C7 H7B 0.9700
C7 C8 1.537(16)
C8 H8 0.9800
C8 C9 1.530(15)
C9 C10 1.369(16)
C9 C14 1.369(16)
C10 H10 0.9300
C10 C11 1.373(16)
C11 H11 0.9300
C11 C12 1.366(19)
C12 H12 0.9300
C12 C13 1.374(18)
C13 H13 0.9300
C13 C14 1.362(17)
C14 H14 0.9300
C15 H15 0.9800
C15 C16 1.536(15)
C15 C22 1.524(15)
C16 C17 1.384(16)
C16 C21 1.389(15)
C17 H17A 0.9700
C17 H17B 0.9700
C17 C18 1.356(16)
C18 H18 0.9300
C18 C19 1.402(18)
C19 H19 0.9300
C19 C20 1.365(17)
C20 H20 0.9300
C20 C21 1.409(17)
C21 H21 0.9300
C22 C23 1.386(16)
C22 C27 1.397(17)
C23 H23 0.9300
C23 C24 1.406(17)
C24 H24 0.9300
C24 C25 1.37(2)
C25 H25 0.9300
C25 C26 1.338(19)
C26 H26 0.9300
C26 C27 1.373(18)
C27 H27 0.9300

loop_
_geom_torsion_atom_site_label_1
_geom_torsion_atom_site_label_2
_geom_torsion_atom_site_label_3
_geom_torsion_atom_site_label_4
_geom_torsion
Pd1 N1 C1 C2 -160.3(8)
Pd1 N1 C1 C15 24.1(15)
Pd1 N1 C5 C4 165.7(9)
Pd1 N1 C5 C6 -12.9(10)
Pd1 N2 C6 O1 -170.0(8)
Pd1 N2 C6 C5 10.2(14)
Pd1 N2 C8 C7 152.9(9)
Pd1 N2 C8 C9 -85.8(13)
O1 C7 C8 N2 24.3(11)
O1 C7 C8 C9 -96.4(11)
N1 C1 C2 C3 -1.4(19)
N1 C1 C15 C16 -137.5(10)
N1 C1 C15 C22 94.6(13)
N1 C5 C6 O1 -177.1(9)
N1 C5 C6 N2 2.7(15)
N2 C8 C9 C10 -168.8(10)
N2 C8 C9 C14 12.6(15)
C1 N1 C5 C4 -1.2(15)
C1 N1 C5 C6 -179.8(9)
C1 C2 C3 C4 -1.8(19)
C1 C15 C16 C17 -97.2(14)
C1 C15 C16 C21 85.7(13)
C1 C15 C22 C23 -138.1(12)
C1 C15 C22 C27 45.4(16)
C2 C1 C15 C16 47.0(15)
C2 C1 C15 C22 -80.9(14)
C2 C3 C4 C5 3.2(16)
C3 C4 C5 N1 -1.9(16)
C3 C4 C5 C6 176.6(10)
C4 C5 C6 O1 4.3(16)
C4 C5 C6 N2 -175.9(11)
C5 N1 C1 C2 2.8(15)
C5 N1 C1 C15 -172.8(10)
C6 O1 C7 C8 -23.2(11)
C6 N2 C8 C7 -17.7(11)
C6 N2 C8 C9 103.7(11)
C7 O1 C6 N2 13.5(14)
C7 O1 C6 C5 -166.7(10)
C7 C8 C9 C10 -54.8(14)
C7 C8 C9 C14 126.7(12)
C8 N2 C6 O1 3.3(14)
C8 N2 C6 C5 -176.5(9)
C8 C9 C10 C11 178.7(11)
C8 C9 C14 C13 179.6(12)
C9 C10 C11 C12 4(2)
C10 C9 C14 C13 1(2)
C10 C11 C12 C13 -3(2)
C11 C12 C13 C14 1(2)
C12 C13 C14 C9 0(2)
C14 C9 C10 C11 -2.7(19)
C15 C1 C2 C3 174.1(11)
C15 C16 C17 C18 -179.6(11)
C15 C16 C21 C20 177.2(10)
C15 C22 C23 C24 -177.6(12)
C15 C22 C27 C26 175.8(12)
C16 C15 C22 C23 96.6(13)
C16 C15 C22 C27 -80.0(15)
C16 C17 C18 C19 5(2)
C17 C16 C21 C20 -0.1(18)
C17 C18 C19 C20 -5(2)
C18 C19 C20 C21 2.2(19)
C19 C20 C21 C16 0.2(19)
C21 C16 C17 C18 -2.5(19)
C22 C15 C16 C17 30.7(16)
C22 C15 C16 C21 -146.5(11)
C22 C23 C24 C25 2(2)
C23 C22 C27 C26 -1(2)
C23 C24 C25 C26 -1(2)
C24 C25 C26 C27 -1(3)
C25 C26 C27 C22 2(2)
C27 C22 C23 C24 -1(2)

loop_
_smtbx_masks_void_nr
_smtbx_masks_void_average_x
_smtbx_masks_void_average_y
_smtbx_masks_void_average_z
_smtbx_masks_void_volume
_smtbx_masks_void_count_electrons
1 0.000 0.000 -0.183 456.1 103.8
